data_7247156
loop_
_publ_author_name
'Posokhova, Svetlana M.'
'Morozov, Vladimir A.'
'Zonov, Egor M.'
'Deyneko, Dina V.'
'Spassky, Dmitry A.'
'Fedyunin, Fedor D.'
'Belik, Alexei A.'
'Pavlova, Erzhena T.'
'Vasin, Andrey A.'
'Lazoryak, Bogdan I.'

_publ_section_title
;
 K5Yb1&#x2212;xEux(MoO4)4 phosphors: aperiodic structures and luminescence
 properties
;
_journal_issue 34
_journal_name_full CrystEngComm
_journal_page_first 4822
_journal_page_last 4833
_journal_paper_doi 10.1039/D3CE00401E
_journal_volume 25
_journal_year 2023
_chemical_formula_analytical K5Yb0.3Eu0.7(MoO4)4
_chemical_formula_iupac K5Yb0.3Eu0.7(MoO4)4
_chemical_formula_moiety 'K5 Eu0.7 Mo4 O16 Yb0.3'
_chemical_formula_structural K5Yb0.3Eu0.7(MoO4)4
_chemical_formula_sum 'Eu0.7 K5 Mo4 O16 Yb0.3'
_chemical_formula_weight 993.5
_chemical_name_common K5Yb0.3Eu0.7(MoO4)4
_space_group_IT_number 12
_space_group_name_Hall '-C 2y'
_space_group_name_H-M_alt 'C 1 2/m 1'
_space_group_ssg_name C2/m(0\b0)00
_symmetry_cell_setting monoclinic
_audit_update_record
;
2022-10-18 deposited with the CCDC.	2023-08-02 downloaded from the CCDC.
;
_cell_angle_alpha 90
_cell_angle_beta 117.1970(4)
_cell_angle_gamma 90
_cell_formula_units_Z 1
_cell_length_a 10.40289(6)
_cell_length_b 6.00012(3)
_cell_length_c 7.72969(5)
_cell_measurement_temperature 293
_cell_modulation_dimension 1
_cell_volume 429.134(5)
_computing_cell_refinement '(Jana2000; Petricek and Dusek, 2000)'
_computing_publication_material '(Jana2000; Petricek and Dusek, 2000)'
_computing_structure_refinement '(Jana2000; Petricek and Dusek, 2000)'
_diffrn_ambient_temperature 293(1)
_diffrn_measurement_device_type 'BL15XU beamline of SPring-8'
_diffrn_radiation_monochromator Si(111)
_diffrn_radiation_probe x-ray
_diffrn_radiation_type synchrotron
_diffrn_radiation_wavelength 0.65297
_diffrn_source synchrotron
_diffrn_source_type synchrotron
_exptl_absorpt_coefficient_mu 6.511
_exptl_crystal_density_diffrn 3.8444
_exptl_crystal_density_method 'not measured'
_exptl_crystal_F_000 456
_exptl_crystal_preparation Luminescent
_pd_calc_method 'Rietveld Refinement'
_pd_char_colour white
_pd_instr_location ' ?'
_pd_meas_2theta_range_max 60.237
_pd_meas_2theta_range_min 2.040
_pd_meas_number_of_points 19391
_pd_meas_scan_method step
_pd_proc_2theta_range_max 48.642
_pd_proc_2theta_range_min 3.869
_pd_proc_ls_pref_orient_corr none
_pd_proc_ls_profile_function Pseudo-Voigt
_pd_proc_ls_prof_R_factor 0.0236
_pd_proc_ls_prof_wR_expected 0.0067
_pd_proc_ls_prof_wR_factor 0.0403
_refine_diff_density_max 1.12
_refine_diff_density_min -2.65
_refine_ls_goodness_of_fit_all 6.01
_refine_ls_number_constraints 9
_refine_ls_number_parameters 46
_refine_ls_number_restraints 0
_refine_ls_R_factor_all 0.0314
_refine_ls_R_factor_gt 0.0313
_refine_ls_shift/su_max 0.0168
_refine_ls_shift/su_mean 0.0041
_refine_ls_weighting_scheme sigma
_refine_ls_wR_factor_all 0.0391
_refine_ls_wR_factor_gt 0.0391
_cod_data_source_file d3ce00401e2.cif
_cod_data_source_block I
_cod_depositor_comments
;
The following automatic conversions were performed:

data item '_diffrn_radiation_probe' value 'X-ray' was changed to
'x-ray' in accordance with the
/home/data/users/saulius/crontab/automatic-downloads/rss-feeds/RSC/lib/dictionaries/cif_core.dic
dictionary named 'cif_core.dic' version 2.4.2 last updated on
2011-04-26.

Automatic conversion script
Id: cif_fix_values 8170 2020-07-09 18:12:32Z antanas 

 Adding full bibliography for 7247156.cif.
;
_cod_database_code 7247156

loop_
_space_group_symop_id
_space_group_symop_operation_xyz
1 x,y,z
2 -x,y,-z
3 x+0.5,y+0.5,z
4 -x+0.5,y+0.5,-z
5 -x,-y,-z
6 x,-y,z
7 -x+0.5,-y+0.5,-z
8 x+0.5,-y+0.5,z

loop_
_space_group_symop_ssg_id
_space_group_symop_ssg_operation_algebraic
1 x1,x2,x3,x4
2 -x1,x2,-x3,x4
3 -x1,-x2,-x3,-x4
4 x1,-x2,x3,-x4
5 x1+1/2,x2+1/2,x3,x4
6 -x1+1/2,x2+1/2,-x3,x4
7 -x1+1/2,-x2+1/2,-x3,-x4
8 x1+1/2,-x2+1/2,x3,-x4

loop_
_atom_site_label
_atom_site_type_symbol
_atom_site_fract_x
_atom_site_fract_y
_atom_site_fract_z
_atom_site_adp_type
_atom_site_U_iso_or_equiv
_atom_site_site_symmetry_multiplicity
_atom_site_occupancy
_atom_site_calc_flag
_atom_site_refinement_flags
_atom_site_disorder_assembly
_atom_site_disorder_group
K1 K 0 0 0 Uani 0.0304(16) 2 0.5 d . . .
Eu1 Eu 0 0 0 Uani 0.0304(16) 2 0.35 d . . .
K2 K 0.8038(4) 0 0.4159(5) Uiso 0.0343(9) 4 1 d . . .
Mo1 Mo 0.39963(16) 0 0.1972(2) Uani 0.0186(8) 4 1 d . . .
O1 O 0.3106(12) 0 0.9556(11) Uiso 0.023(5) 4 1 d . . .
O2 O 0.0056(5) 0.2606(7) 0.2673(6) Uiso 0.015(3) 8 1 d . . .
O3 O 0.2671(10) 0 0.2732(11) Uiso 0.031(6) 4 1 d . . .
Yb1 Yb 0 0 0 Uani 0.0304(16) 2 0.15 d . . .

loop_
_atom_site_aniso_label
_atom_site_aniso_type_symbol
_atom_site_aniso_U_11
_atom_site_aniso_U_22
_atom_site_aniso_U_33
_atom_site_aniso_U_12
_atom_site_aniso_U_13
_atom_site_aniso_U_23
K1 K 0.043(2) 0.025(3) 0.0199(17) 0 0.0116(17) 0
Eu1 Eu 0.043(2) 0.025(3) 0.0199(17) 0 0.0116(17) 0
Mo1 Mo 0.0168(11) 0.0202(12) 0.0190(11) 0 0.0084(9) 0
Yb1 Yb 0.043(2) 0.025(3) 0.0199(17) 0 0.0116(17) 0

loop_
_atom_site_displace_Fourier_atom_site_label
_atom_site_displace_Fourier_axis
_atom_site_displace_Fourier_wave_vector_seq_id
_atom_site_displace_Fourier_param_cos
_atom_site_displace_Fourier_param_sin
K1 x 1 0 0
K1 y 1 0 0.0295(18)
K1 z 1 0 0
Eu1 x 1 0 0
Eu1 y 1 0 0.0295(18)
Eu1 z 1 0 0
K2 x 1 0 0
K2 y 1 0 0
K2 z 1 0 0
Mo1 x 1 -0.0040(7) 0
Mo1 y 1 0 0.0070(15)
Mo1 z 1 0 0
O1 x 1 -0.0535(17) 0
O1 y 1 0 -0.075(3)
O1 z 1 0 0
O2 x 1 0.010(2) -0.0103(17)
O2 y 1 0.032(5) -0.027(2)
O2 z 1 0 -0.0646(17)
O3 x 1 -0.048(2) 0
O3 y 1 0 -0.035(6)
O3 z 1 -0.074(3) 0
Yb1 x 1 0 0
Yb1 y 1 0 0.0295(18)
Yb1 z 1 0 0

loop_
_atom_site_Fourier_wave_vector_seq_id
_jana_atom_site_fourier_wave_vector_q1_coeff
1 1

loop_
_atom_site_occ_special_func_atom_site_label
_atom_site_occ_special_func_crenel_c
_atom_site_occ_special_func_crenel_w
K1 0 0.5
Eu1 0.5 0.5
Yb1 0.5 0.5

loop_
_atom_type_symbol
_atom_type_scat_dispersion_real
_atom_type_scat_dispersion_imag
_atom_type_scat_source
Eu -0.1657 3.2083 'International Tables Vol C tables 4.2.6.8 and 6.1.1.1'
K 0.1795 0.2148 'International Tables Vol C tables 4.2.6.8 and 6.1.1.1'
Mo -2.4692 0.6006 'International Tables Vol C tables 4.2.6.8 and 6.1.1.1'
O 0.0093 0.0052 'International Tables Vol C tables 4.2.6.8 and 6.1.1.1'
Yb -0.2449 4.8682 'International Tables Vol C tables 4.2.6.8 and 6.1.1.1'

loop_
_cell_wave_vector_seq_id
_cell_wave_vector_x
_cell_wave_vector_y
_cell_wave_vector_z
1 0.000000 0.694128 0.000000

loop_
_exptl_crystal_face_index_h
_exptl_crystal_face_index_k
_exptl_crystal_face_index_l
_exptl_crystal_face_perp_dist
? ? ? ?

loop_
_geom_angle_atom_site_label_1
_geom_angle_atom_site_label_2
_geom_angle_atom_site_label_3
_geom_angle_site_ssg_symmetry_1
_geom_angle_site_ssg_symmetry_2
_geom_angle_site_ssg_symmetry_3
_geom_angle_av
_geom_angle_min
_geom_angle_max
_geom_angle_publ_flag
O1 K1 O1 1_5545 . 5_4445 119.1(4) 116.0(4) 123.4(5) ?
O1 K1 O1 1_5545 . 5_4545 119.1(4) 116.0(4) 123.4(5) ?
O1 K1 O1 1_5545 . 2_5565 165.6(5) 158.9(6) 180.0(5) ?
O1 K1 O1 1_5545 . 6_5465 61.0(3) 42.7(4) 77.8(4) ?
O1 K1 O1 1_5545 . 6_5565 61.0(3) 42.7(4) 77.8(4) ?
O1 K1 O2 1_5545 . . 113.7(5) 102.2(5) 125.2(5) ?
O1 K1 O2 1_5545 . 2_5555 65.7(5) 62.5(4) 68.1(5) ?
O1 K1 O2 1_5545 . 3_5555 65.7(5) 62.5(4) 68.1(5) ?
O1 K1 O2 1_5545 . 4_5555 113.7(5) 102.2(5) 125.2(5) ?
O1 K1 O3 1_5545 . . 48.3(3) 47.0(3) 50.5(3) ?
O1 K1 O3 1_5545 . 2_5555 129.4(4) 125.7(4) 133.0(3) ?
O1 K1 Yb1 1_5545 . . 0 0 0 ?
O1 K1 O1 5_4445 . 5_4545 119.1(4) 117.6(3) 119.8(4) ?
O1 K1 O1 5_4445 . 2_5565 61.0(5) 42.7(4) 77.8(5) ?
O1 K1 O1 5_4445 . 6_5465 61.0(4) 47.9(4) 76.2(4) ?
O1 K1 O1 5_4445 . 6_5565 170.4(4) 165.8(4) 180.0(5) ?
O1 K1 O2 5_4445 . . 116.8(5) 102.1(5) 125.9(5) ?
O1 K1 O2 5_4445 . 2_5555 131.8(4) 127.1(4) 133.9(3) ?
O1 K1 O2 5_4445 . 3_5555 63.2(5) 60.6(5) 68.4(6) ?
O1 K1 O2 5_4445 . 4_5555 49.2(4) 46.5(3) 55.1(4) ?
O1 K1 O3 5_4445 . . 115.5(10) 111.3(8) 118.7(9) ?
O1 K1 O3 5_4445 . 2_5555 64.8(9) 52.9(8) 78.2(9) ?
O1 K1 Yb1 5_4445 . . 0 0 0 ?
O1 K1 O1 5_4545 . 2_5565 61.0(5) 42.7(4) 77.8(5) ?
O1 K1 O1 5_4545 . 6_5465 170.4(4) 165.8(4) 180.0(5) ?
O1 K1 O1 5_4545 . 6_5565 61.0(4) 47.9(4) 76.2(4) ?
O1 K1 O2 5_4545 . . 49.2(4) 46.5(3) 55.1(4) ?
O1 K1 O2 5_4545 . 2_5555 63.2(5) 60.6(5) 68.4(6) ?
O1 K1 O2 5_4545 . 3_5555 131.8(4) 127.1(4) 133.9(3) ?
O1 K1 O2 5_4545 . 4_5555 116.8(5) 102.1(5) 125.9(5) ?
O1 K1 O3 5_4545 . . 115.5(10) 111.3(8) 118.7(9) ?
O1 K1 O3 5_4545 . 2_5555 64.8(9) 52.9(8) 78.2(9) ?
O1 K1 Yb1 5_4545 . . 0 0 0 ?
O1 K1 O1 2_5565 . 6_5465 119.1(4) 116.0(4) 123.4(5) ?
O1 K1 O1 2_5565 . 6_5565 119.1(4) 116.0(4) 123.4(5) ?
O1 K1 O2 2_5565 . . 65.7(5) 62.5(4) 68.1(5) ?
O1 K1 O2 2_5565 . 2_5555 113.7(5) 102.2(5) 125.2(5) ?
O1 K1 O2 2_5565 . 3_5555 113.7(5) 102.2(5) 125.2(5) ?
O1 K1 O2 2_5565 . 4_5555 65.7(5) 62.5(4) 68.1(5) ?
O1 K1 O3 2_5565 . . 129.4(4) 125.7(4) 133.0(3) ?
O1 K1 O3 2_5565 . 2_5555 48.3(3) 47.0(3) 50.5(3) ?
O1 K1 Yb1 2_5565 . . 0 0 0 ?
O1 K1 O1 6_5465 . 6_5565 119.1(4) 117.6(3) 119.8(4) ?
O1 K1 O2 6_5465 . . 131.8(4) 127.1(4) 133.9(3) ?
O1 K1 O2 6_5465 . 2_5555 116.8(5) 102.1(5) 125.9(5) ?
O1 K1 O2 6_5465 . 3_5555 49.2(4) 46.5(3) 55.1(4) ?
O1 K1 O2 6_5465 . 4_5555 63.2(5) 60.6(5) 68.4(6) ?
O1 K1 O3 6_5465 . . 64.8(9) 52.9(8) 78.2(9) ?
O1 K1 O3 6_5465 . 2_5555 115.5(10) 111.3(8) 118.7(9) ?
O1 K1 Yb1 6_5465 . . 0 0 0 ?
O1 K1 O2 6_5565 . . 63.2(5) 60.6(5) 68.4(6) ?
O1 K1 O2 6_5565 . 2_5555 49.2(4) 46.5(3) 55.1(4) ?
O1 K1 O2 6_5565 . 3_5555 116.8(5) 102.1(5) 125.9(5) ?
O1 K1 O2 6_5565 . 4_5555 131.8(4) 127.1(4) 133.9(3) ?
O1 K1 O3 6_5565 . . 64.8(9) 52.9(8) 78.2(9) ?
O1 K1 O3 6_5565 . 2_5555 115.5(10) 111.3(8) 118.7(9) ?
O1 K1 Yb1 6_5565 . . 0 0 0 ?
O2 K1 O2 . . 2_5555 99.3(6) 90.7(6) 117.9(9) ?
O2 K1 O2 . . 3_5555 172.0(7) 167.5(8) 180.0(5) ?
O2 K1 O2 . . 4_5555 80.8(6) 73.5(7) 85.9(6) ?
O2 K1 O3 . . . 77.5(8) 67.0(7) 83.9(8) ?
O2 K1 O3 . . 2_5555 101.8(8) 98.2(9) 108.4(7) ?
O2 K1 Yb1 . . . 0 0 0 ?
O2 K1 O2 2_5555 . 3_5555 80.8(6) 73.5(7) 85.9(6) ?
O2 K1 O2 2_5555 . 4_5555 172.0(7) 167.5(8) 180.0(5) ?
O2 K1 O3 2_5555 . . 101.8(8) 98.2(9) 108.4(7) ?
O2 K1 O3 2_5555 . 2_5555 77.5(8) 67.0(7) 83.9(8) ?
O2 K1 Yb1 2_5555 . . 0 0 0 ?
O2 K1 O2 3_5555 . 4_5555 99.3(6) 90.7(6) 117.9(9) ?
O2 K1 O3 3_5555 . . 101.8(8) 98.2(9) 108.4(7) ?
O2 K1 O3 3_5555 . 2_5555 77.5(8) 67.0(7) 83.9(8) ?
O2 K1 Yb1 3_5555 . . 0 0 0 ?
O2 K1 O3 4_5555 . . 77.5(8) 67.0(7) 83.9(8) ?
O2 K1 O3 4_5555 . 2_5555 101.8(8) 98.2(9) 108.4(7) ?
O2 K1 Yb1 4_5555 . . 0 0 0 ?
O3 K1 O3 . . 2_5555 168.2(11) 162.8(13) 180.0(5) ?
O3 K1 Yb1 . . . 0 0 0 ?
O3 K1 Yb1 2_5555 . . 0 0 0 ?
O1 Eu1 O1 1_5545 . 5_4445 121.1(3) 116.7(5) 123.6(4) ?
O1 Eu1 O1 1_5545 . 5_4545 121.1(3) 116.7(5) 123.6(4) ?
O1 Eu1 O1 1_5545 . 2_5565 167.5(4) 159.2(6) 180.0(5) ?
O1 Eu1 O1 1_5545 . 6_5465 58.9(3) 42.8(4) 77.3(4) ?
O1 Eu1 O1 1_5545 . 6_5565 58.9(3) 42.8(4) 77.3(4) ?
O1 Eu1 O2 1_5545 . . 113.9(4) 102.5(5) 124.9(5) ?
O1 Eu1 O2 1_5545 . 2_5555 65.4(4) 62.6(4) 67.3(5) ?
O1 Eu1 O2 1_5545 . 3_5555 65.4(4) 62.6(4) 67.3(5) ?
O1 Eu1 O2 1_5545 . 4_5555 113.9(4) 102.5(5) 124.9(5) ?
O1 Eu1 O3 1_5545 . . 52.6(3) 50.5(3) 53.9(2) ?
O1 Eu1 O3 1_5545 . 2_5555 125.7(3) 125.4(3) 126.1(2) ?
O1 Eu1 Yb1 1_5545 . . 0 0 0 ?
O1 Eu1 O1 5_4445 . 5_4545 115.9(3) 114.8(3) 117.6(4) ?
O1 Eu1 O1 5_4445 . 2_5565 58.9(4) 42.8(4) 77.3(4) ?
O1 Eu1 O1 5_4445 . 6_5465 64.1(3) 48.6(4) 76.2(4) ?
O1 Eu1 O1 5_4445 . 6_5565 171.5(3) 166.0(4) 180.0(5) ?
O1 Eu1 O2 5_4445 . . 110.7(4) 101.7(5) 124.0(4) ?
O1 Eu1 O2 5_4445 . 2_5555 127.5(3) 125.6(3) 131.6(3) ?
O1 Eu1 O2 5_4445 . 3_5555 69.4(4) 65.7(5) 71.0(4) ?
O1 Eu1 O2 5_4445 . 4_5555 53.4(3) 49.8(3) 55.8(4) ?
O1 Eu1 O3 5_4445 . . 114.2(7) 111.3(8) 118.3(9) ?
O1 Eu1 O3 5_4445 . 2_5555 66.1(7) 53.6(8) 78.1(8) ?
O1 Eu1 Yb1 5_4445 . . 0 0 0 ?
O1 Eu1 O1 5_4545 . 2_5565 58.9(4) 42.8(4) 77.3(4) ?
O1 Eu1 O1 5_4545 . 6_5465 171.5(3) 166.0(4) 180.0(5) ?
O1 Eu1 O1 5_4545 . 6_5565 64.1(3) 48.6(4) 76.2(4) ?
O1 Eu1 O2 5_4545 . . 53.4(3) 49.8(3) 55.8(4) ?
O1 Eu1 O2 5_4545 . 2_5555 69.4(4) 65.7(5) 71.0(4) ?
O1 Eu1 O2 5_4545 . 3_5555 127.5(3) 125.6(3) 131.6(3) ?
O1 Eu1 O2 5_4545 . 4_5555 110.7(4) 101.7(5) 124.0(4) ?
O1 Eu1 O3 5_4545 . . 114.2(7) 111.3(8) 118.3(9) ?
O1 Eu1 O3 5_4545 . 2_5555 66.1(7) 53.6(8) 78.1(8) ?
O1 Eu1 Yb1 5_4545 . . 0 0 0 ?
O1 Eu1 O1 2_5565 . 6_5465 121.1(3) 116.7(5) 123.6(4) ?
O1 Eu1 O1 2_5565 . 6_5565 121.1(3) 116.7(5) 123.6(4) ?
O1 Eu1 O2 2_5565 . . 65.4(4) 62.6(4) 67.3(5) ?
O1 Eu1 O2 2_5565 . 2_5555 113.9(4) 102.5(5) 124.9(5) ?
O1 Eu1 O2 2_5565 . 3_5555 113.9(4) 102.5(5) 124.9(5) ?
O1 Eu1 O2 2_5565 . 4_5555 65.4(4) 62.6(4) 67.3(5) ?
O1 Eu1 O3 2_5565 . . 125.7(3) 125.4(3) 126.1(2) ?
O1 Eu1 O3 2_5565 . 2_5555 52.6(3) 50.5(3) 53.9(2) ?
O1 Eu1 Yb1 2_5565 . . 0 0 0 ?
O1 Eu1 O1 6_5465 . 6_5565 115.9(3) 114.8(3) 117.6(4) ?
O1 Eu1 O2 6_5465 . . 127.5(3) 125.6(3) 131.6(3) ?
O1 Eu1 O2 6_5465 . 2_5555 110.7(4) 101.7(5) 124.0(4) ?
O1 Eu1 O2 6_5465 . 3_5555 53.4(3) 49.8(3) 55.8(4) ?
O1 Eu1 O2 6_5465 . 4_5555 69.4(4) 65.7(5) 71.0(4) ?
O1 Eu1 O3 6_5465 . . 66.1(7) 53.6(8) 78.1(8) ?
O1 Eu1 O3 6_5465 . 2_5555 114.2(7) 111.3(8) 118.3(9) ?
O1 Eu1 Yb1 6_5465 . . 0 0 0 ?
O1 Eu1 O2 6_5565 . . 69.4(4) 65.7(5) 71.0(4) ?
O1 Eu1 O2 6_5565 . 2_5555 53.4(3) 49.8(3) 55.8(4) ?
O1 Eu1 O2 6_5565 . 3_5555 110.7(4) 101.7(5) 124.0(4) ?
O1 Eu1 O2 6_5565 . 4_5555 127.5(3) 125.6(3) 131.6(3) ?
O1 Eu1 O3 6_5565 . . 66.1(7) 53.6(8) 78.1(8) ?
O1 Eu1 O3 6_5565 . 2_5555 114.2(7) 111.3(8) 118.3(9) ?
O1 Eu1 Yb1 6_5565 . . 0 0 0 ?
O2 Eu1 O2 . . 2_5555 111.1(6) 95.7(6) 119.9(8) ?
O2 Eu1 O2 . . 3_5555 172.3(6) 167.6(8) 180.0(5) ?
O2 Eu1 O2 . . 4_5555 69.1(5) 66.8(4) 73.5(7) ?
O2 Eu1 O3 . . . 71.1(6) 66.4(6) 80.5(7) ?
O2 Eu1 O3 . . 2_5555 108.2(6) 101.2(8) 111.1(6) ?
O2 Eu1 Yb1 . . . 0 0 0 ?
O2 Eu1 O2 2_5555 . 3_5555 69.1(5) 66.8(4) 73.5(7) ?
O2 Eu1 O2 2_5555 . 4_5555 172.3(6) 167.6(8) 180.0(5) ?
O2 Eu1 O3 2_5555 . . 108.2(6) 101.2(8) 111.1(6) ?
O2 Eu1 O3 2_5555 . 2_5555 71.1(6) 66.4(6) 80.5(7) ?
O2 Eu1 Yb1 2_5555 . . 0 0 0 ?
O2 Eu1 O2 3_5555 . 4_5555 111.1(6) 95.7(6) 119.9(8) ?
O2 Eu1 O3 3_5555 . . 108.2(6) 101.2(8) 111.1(6) ?
O2 Eu1 O3 3_5555 . 2_5555 71.1(6) 66.4(6) 80.5(7) ?
O2 Eu1 Yb1 3_5555 . . 0 0 0 ?
O2 Eu1 O3 4_5555 . . 71.1(6) 66.4(6) 80.5(7) ?
O2 Eu1 O3 4_5555 . 2_5555 108.2(6) 101.2(8) 111.1(6) ?
O2 Eu1 Yb1 4_5555 . . 0 0 0 ?
O3 Eu1 O3 . . 2_5555 170.1(9) 163.2(13) 180.0(5) ?
O3 Eu1 Yb1 . . . 0 0 0 ?
O3 Eu1 Yb1 2_5555 . . 0 0 0 ?
O1 K2 O2 2_6565 . 1_6555 69.0(4) 52.8(4) 86.3(5) ?
O1 K2 O2 2_6565 . 5_5455 74.0(4) 54.0(4) 93.2(5) ?
O1 K2 O2 2_6565 . 2_6565 138.1(5) 124.6(5) 151.7(5) ?
O1 K2 O2 2_6565 . 3_6565 138.1(5) 124.6(5) 151.7(5) ?
O1 K2 O2 2_6565 . 4_6555 69.0(4) 52.8(4) 86.3(5) ?
O1 K2 O2 2_6565 . 8_5555 74.0(4) 54.0(4) 93.2(5) ?
O1 K2 O3 2_6565 . 5_5455 71.9(4) 53.8(5) 89.8(5) ?
O1 K2 O3 2_6565 . 5_5555 71.9(4) 53.8(5) 89.8(5) ?
O1 K2 O3 2_6565 . 2_6565 140.5(5) 118.6(5) 163.7(5) ?
O2 K2 O2 1_6555 . 5_5455 142.6(3) 133.1(4) 150.8(3) ?
O2 K2 O2 1_6555 . 2_6565 73.7(5) 57.0(5) 89.2(4) ?
O2 K2 O2 1_6555 . 3_6565 105.1(5) 98.1(5) 112.4(5) ?
O2 K2 O2 1_6555 . 4_6555 58.2(5) 51.2(4) 65.3(5) ?
O2 K2 O2 1_6555 . 8_5555 110.7(5) 104.4(4) 117.5(4) ?
O2 K2 O3 1_6555 . 5_5455 109.2(5) 101.4(4) 116.9(4) ?
O2 K2 O3 1_6555 . 5_5555 54.9(4) 53.0(5) 56.4(4) ?
O2 K2 O3 1_6555 . 2_6565 140.3(7) 132.1(7) 149.0(6) ?
O2 K2 O2 5_5455 . 2_6565 139.5(5) 125.4(5) 153.6(6) ?
O2 K2 O2 5_5455 . 3_6565 103.7(5) 100.8(4) 106.8(5) ?
O2 K2 O2 5_5455 . 4_6555 110.7(5) 104.4(4) 117.5(4) ?
O2 K2 O2 5_5455 . 8_5555 54.7(5) 47.8(5) 60.1(4) ?
O2 K2 O3 5_5455 . 5_5455 59.7(4) 49.3(4) 69.9(4) ?
O2 K2 O3 5_5455 . 5_5555 111.6(4) 105.9(5) 117.2(6) ?
O2 K2 O3 5_5455 . 2_6565 72.9(5) 70.0(5) 76.6(4) ?
O2 K2 O2 2_6565 . 3_6565 67.6(5) 58.5(4) 77.0(4) ?
O2 K2 O2 2_6565 . 4_6555 105.1(5) 98.1(6) 112.4(5) ?
O2 K2 O2 2_6565 . 8_5555 103.7(5) 100.8(4) 106.8(6) ?
O2 K2 O3 2_6565 . 5_5455 138.7(5) 129.9(4) 146.5(5) ?
O2 K2 O3 2_6565 . 5_5555 72.3(4) 70.2(5) 75.3(6) ?
O2 K2 O3 2_6565 . 2_6565 67.5(6) 53.1(6) 83.5(7) ?
O2 K2 O2 3_6565 . 4_6555 73.7(5) 57.0(5) 89.2(4) ?
O2 K2 O2 3_6565 . 8_5555 139.5(6) 125.4(5) 153.6(6) ?
O2 K2 O3 3_6565 . 5_5455 72.3(4) 70.2(5) 75.3(6) ?
O2 K2 O3 3_6565 . 5_5555 138.7(5) 129.9(4) 146.5(5) ?
O2 K2 O3 3_6565 . 2_6565 67.5(6) 53.1(6) 83.5(7) ?
O2 K2 O2 4_6555 . 8_5555 142.6(3) 133.1(4) 150.8(3) ?
O2 K2 O3 4_6555 . 5_5455 54.9(4) 53.0(5) 56.4(4) ?
O2 K2 O3 4_6555 . 5_5555 109.2(5) 101.4(4) 116.9(4) ?
O2 K2 O3 4_6555 . 2_6565 140.3(7) 132.1(7) 149.0(6) ?
O2 K2 O3 8_5555 . 5_5455 111.6(4) 105.9(5) 117.2(6) ?
O2 K2 O3 8_5555 . 5_5555 59.7(4) 49.3(4) 69.9(4) ?
O2 K2 O3 8_5555 . 2_6565 72.9(5) 70.0(5) 76.6(4) ?
O3 K2 O3 5_5455 . 5_5555 143.7(4) 136.2(4) 150.9(4) ?
O3 K2 O3 5_5455 . 2_6565 104.4(8) 102.4(9) 106.0(8) ?
O3 K2 O3 5_5555 . 2_6565 104.4(8) 102.4(9) 106.0(8) ?
O1 Mo1 O1 1_5545 . 2_6565 75.2(6) 55.5(7) 95.3(7) ?
O1 Mo1 O1 1_5545 . 6_5465 70.8(5) 52.9(5) 90.3(5) ?
O1 Mo1 O1 1_5545 . 6_5565 70.8(5) 52.9(5) 90.3(5) ?
O1 Mo1 O2 1_5545 . 5_5455 108.2(6) 76.6(6) 138.2(6) ?
O1 Mo1 O2 1_5545 . 8_5555 108.2(6) 76.6(6) 138.2(6) ?
O1 Mo1 O3 1_5545 . . 103.3(7) 70.8(8) 140.3(8) ?
O1 Mo1 O3 1_5545 . 2_6565 154.4(7) 142.2(8) 175.3(8) ?
O1 Mo1 O1 2_6565 . 6_5465 110.8(3) 96.2(4) 123.6(3) ?
O1 Mo1 O1 2_6565 . 6_5565 110.8(3) 96.2(4) 123.6(3) ?
O1 Mo1 O2 2_6565 . 5_5455 67.0(7) 51.8(7) 81.2(7) ?
O1 Mo1 O2 2_6565 . 8_5555 67.0(7) 51.8(7) 81.2(7) ?
O1 Mo1 O3 2_6565 . . 164.6(9) 163.3(10) 166.2(3) ?
O1 Mo1 O3 2_6565 . 2_6565 82.8(2) 80.0(2) 86.6(3) ?
O1 Mo1 O1 6_5465 . 6_5565 113.8(3) 100.4(4) 125.7(3) ?
O1 Mo1 O2 6_5465 . 5_5455 67.6(6) 52.1(6) 83.9(6) ?
O1 Mo1 O2 6_5465 . 8_5555 170.4(5) 164.9(5) 178.4(6) ?
O1 Mo1 O3 6_5465 . . 69.5(11) 55.7(11) 82.5(11) ?
O1 Mo1 O3 6_5465 . 2_6565 116.9(6) 111.2(6) 121.4(5) ?
O1 Mo1 O2 6_5565 . 5_5455 170.4(5) 164.9(5) 178.4(6) ?
O1 Mo1 O2 6_5565 . 8_5555 67.6(6) 52.1(6) 83.9(6) ?
O1 Mo1 O3 6_5565 . . 69.5(11) 55.7(11) 82.5(11) ?
O1 Mo1 O3 6_5565 . 2_6565 116.9(6) 111.2(6) 121.4(5) ?
O2 Mo1 O2 5_5455 . 8_5555 109.6(9) 89.5(8) 125.1(9) ?
O2 Mo1 O3 5_5455 . . 113.6(13) 109.9(13) 119.6(12) ?
O2 Mo1 O3 5_5455 . 2_6565 63.0(7) 48.1(6) 77.0(7) ?
O2 Mo1 O3 8_5555 . . 113.6(13) 109.9(13) 119.6(12) ?
O2 Mo1 O3 8_5555 . 2_6565 63.0(7) 48.1(6) 77.0(7) ?
O3 Mo1 O3 . . 2_6565 95.8(4) 77.6(6) 113.9(7) ?
O1 O1 O1 2_6575 . 6_5475 114.5(5) 112.3(6) 116.4(5) ?
O1 O1 O1 2_6575 . 6_5575 114.5(5) 112.3(6) 116.4(5) ?
O1 O1 O2 2_6575 . 5_5465 62.4(5) 52.6(5) 72.4(5) ?
O1 O1 O2 2_6575 . 2_5565 145.0(5) 141.4(5) 148.6(4) ?
O1 O1 O2 2_6575 . 6_5465 45.7(4) 38.8(3) 54.0(4) ?
O1 O1 O2 2_6575 . 3_5565 145.0(5) 141.4(5) 148.6(4) ?
O1 O1 O2 2_6575 . 7_5565 45.7(4) 38.8(3) 54.0(4) ?
O1 O1 O2 2_6575 . 8_5565 62.4(5) 52.6(5) 72.4(5) ?
O1 O1 O3 2_6575 . 1_5565 115.8(4) 111.5(4) 119.4(5) ?
O1 O1 O3 2_6575 . 6_5465 94.0(4) 85.4(4) 102.3(4) ?
O1 O1 O3 2_6575 . 6_5565 94.0(4) 85.4(4) 102.3(4) ?
O1 O1 Yb1 2_6575 . 1_5565 162.0(4) 161.9(4) 162.0(5) ?
O1 O1 Yb1 2_6575 . 5_5465 57.9(3) 51.9(2) 65.7(3) ?
O1 O1 Yb1 2_6575 . 5_5565 57.9(3) 51.9(2) 65.7(3) ?
O1 O1 O1 6_5475 . 6_5575 121.4(6) 120.8(6) 121.7(6) ?
O1 O1 O2 6_5475 . 5_5465 63.4(5) 50.4(4) 75.0(4) ?
O1 O1 O2 6_5475 . 2_5565 99.0(6) 93.0(4) 105.7(6) ?
O1 O1 O2 6_5475 . 6_5465 94.0(5) 82.9(4) 104.5(5) ?
O1 O1 O2 6_5475 . 3_5565 47.8(4) 39.5(4) 56.2(4) ?
O1 O1 O2 6_5475 . 7_5565 144.0(6) 133.5(5) 155.0(6) ?
O1 O1 O2 6_5475 . 8_5565 117.3(5) 111.7(4) 123.9(5) ?
O1 O1 O3 6_5475 . 1_5565 65.5(9) 61.6(9) 69.0(9) ?
O1 O1 O3 6_5475 . 6_5465 46.8(4) 36.9(3) 57.0(5) ?
O1 O1 O3 6_5475 . 6_5565 149.1(5) 143.2(7) 153.0(5) ?
O1 O1 Yb1 6_5475 . 1_5565 61.7(4) 50.5(4) 73.8(5) ?
O1 O1 Yb1 6_5475 . 5_5465 59.4(3) 52.3(2) 63.8(3) ?
O1 O1 Yb1 6_5475 . 5_5565 161.6(3) 160.3(3) 163.8(3) ?
O1 O1 O2 6_5575 . 5_5465 117.3(5) 111.7(4) 123.9(5) ?
O1 O1 O2 6_5575 . 2_5565 47.8(4) 39.5(4) 56.2(4) ?
O1 O1 O2 6_5575 . 6_5465 144.0(6) 133.5(5) 155.0(6) ?
O1 O1 O2 6_5575 . 3_5565 99.0(6) 93.0(4) 105.7(6) ?
O1 O1 O2 6_5575 . 7_5565 94.0(5) 82.9(4) 104.5(5) ?
O1 O1 O2 6_5575 . 8_5565 63.4(5) 50.4(4) 75.0(4) ?
O1 O1 O3 6_5575 . 1_5565 65.5(9) 61.6(9) 69.0(9) ?
O1 O1 O3 6_5575 . 6_5465 149.1(5) 143.2(7) 153.0(5) ?
O1 O1 O3 6_5575 . 6_5565 46.8(4) 36.9(3) 57.0(5) ?
O1 O1 Yb1 6_5575 . 1_5565 61.7(4) 50.5(4) 73.8(5) ?
O1 O1 Yb1 6_5575 . 5_5465 161.6(3) 160.3(3) 163.8(3) ?
O1 O1 Yb1 6_5575 . 5_5565 59.4(3) 52.3(2) 63.8(3) ?
O2 O1 O2 5_5465 . 2_5565 146.5(7) 139.1(8) 150.9(7) ?
O2 O1 O2 5_5465 . 6_5465 80.8(6) 76.4(6) 84.1(5) ?
O2 O1 O2 5_5465 . 3_5565 111.2(6) 96.5(6) 128.8(9) ?
O2 O1 O2 5_5465 . 7_5565 107.6(7) 96.4(7) 123.3(10) ?
O2 O1 O2 5_5465 . 8_5565 63.2(5) 44.8(4) 85.6(5) ?
O2 O1 O3 5_5465 . 1_5565 64.4(7) 58.4(7) 70.9(6) ?
O2 O1 O3 5_5465 . 6_5465 83.3(6) 69.9(4) 94.4(6) ?
O2 O1 O3 5_5465 . 6_5565 144.3(7) 132.5(7) 156.1(5) ?
O2 O1 Yb1 5_5465 . 1_5565 100.0(7) 91.1(6) 116.3(6) ?
O2 O1 Yb1 5_5465 . 5_5465 46.5(4) 40.7(4) 51.4(5) ?
O2 O1 Yb1 5_5465 . 5_5565 92.6(6) 85.8(6) 111.0(5) ?
O2 O1 O2 2_5565 . 6_5465 125.4(4) 121.9(4) 128.7(4) ?
O2 O1 O2 2_5565 . 3_5565 56.8(5) 50.1(4) 64.3(6) ?
O2 O1 O2 2_5565 . 7_5565 101.0(5) 93.1(5) 108.4(5) ?
O2 O1 O2 2_5565 . 8_5565 111.2(6) 96.5(6) 128.8(8) ?
O2 O1 O3 2_5565 . 1_5565 85.8(7) 79.8(7) 90.8(5) ?
O2 O1 O3 2_5565 . 6_5465 102.5(5) 92.6(4) 113.4(5) ?
O2 O1 O3 2_5565 . 6_5565 51.8(5) 44.8(5) 59.3(6) ?
O2 O1 Yb1 2_5565 . 1_5565 44.6(4) 38.1(4) 51.4(4) ?
O2 O1 Yb1 2_5565 . 5_5465 145.5(5) 135.4(4) 157.3(4) ?
O2 O1 Yb1 2_5565 . 5_5565 88.7(5) 84.8(6) 96.8(5) ?
O2 O1 O2 6_5465 . 3_5565 101.0(5) 93.1(5) 108.4(6) ?
O2 O1 O2 6_5465 . 7_5565 50.1(5) 34.8(4) 70.1(7) ?
O2 O1 O2 6_5465 . 8_5565 107.6(7) 96.4(6) 123.3(10) ?
O2 O1 O3 6_5465 . 1_5565 144.5(8) 135.3(7) 153.4(7) ?
O2 O1 O3 6_5465 . 6_5465 54.1(5) 51.1(5) 59.5(6) ?
O2 O1 O3 6_5465 . 6_5565 99.5(6) 83.2(5) 118.6(6) ?
O2 O1 Yb1 6_5465 . 1_5565 141.1(5) 130.5(6) 157.5(4) ?
O2 O1 Yb1 6_5465 . 5_5465 42.9(3) 38.8(4) 47.1(4) ?
O2 O1 Yb1 6_5465 . 5_5565 82.5(5) 76.4(5) 99.4(6) ?
O2 O1 O2 3_5565 . 7_5565 125.4(4) 121.9(4) 128.7(4) ?
O2 O1 O2 3_5565 . 8_5565 146.5(7) 139.1(8) 150.9(7) ?
O2 O1 O3 3_5565 . 1_5565 85.8(7) 79.8(7) 90.8(5) ?
O2 O1 O3 3_5565 . 6_5465 51.8(5) 44.8(5) 59.3(6) ?
O2 O1 O3 3_5565 . 6_5565 102.5(5) 92.6(4) 113.4(5) ?
O2 O1 Yb1 3_5565 . 1_5565 44.6(4) 38.1(4) 51.4(4) ?
O2 O1 Yb1 3_5565 . 5_5465 88.7(5) 84.8(6) 96.8(5) ?
O2 O1 Yb1 3_5565 . 5_5565 145.5(5) 135.4(4) 157.3(4) ?
O2 O1 O2 7_5565 . 8_5565 80.8(6) 76.4(6) 84.1(5) ?
O2 O1 O3 7_5565 . 1_5565 144.5(8) 135.3(7) 153.4(7) ?
O2 O1 O3 7_5565 . 6_5465 99.5(6) 83.2(5) 118.6(6) ?
O2 O1 O3 7_5565 . 6_5565 54.1(5) 51.1(5) 59.5(6) ?
O2 O1 Yb1 7_5565 . 1_5565 141.1(5) 130.5(6) 157.5(4) ?
O2 O1 Yb1 7_5565 . 5_5465 82.5(5) 76.4(5) 99.4(6) ?
O2 O1 Yb1 7_5565 . 5_5565 42.9(3) 38.8(4) 47.1(4) ?
O2 O1 O3 8_5565 . 1_5565 64.4(7) 58.4(7) 70.9(6) ?
O2 O1 O3 8_5565 . 6_5465 144.3(7) 132.5(7) 156.1(5) ?
O2 O1 O3 8_5565 . 6_5565 83.3(6) 69.9(4) 94.4(6) ?
O2 O1 Yb1 8_5565 . 1_5565 100.0(7) 91.1(6) 116.3(6) ?
O2 O1 Yb1 8_5565 . 5_5465 92.6(6) 85.8(6) 111.0(5) ?
O2 O1 Yb1 8_5565 . 5_5565 46.5(4) 40.7(4) 51.4(5) ?
O3 O1 O3 1_5565 . 6_5465 112.3(7) 103.0(4) 124.1(7) ?
O3 O1 O3 1_5565 . 6_5565 112.3(7) 103.0(4) 124.1(7) ?
O3 O1 Yb1 1_5565 . 1_5565 49.8(4) 48.9(3) 50.4(5) ?
O3 O1 Yb1 1_5565 . 5_5465 101.8(5) 96.6(5) 110.2(4) ?
O3 O1 Yb1 1_5565 . 5_5565 101.8(5) 96.6(5) 110.2(4) ?
O3 O1 O3 6_5465 . 6_5565 124.1(5) 111.8(5) 133.9(4) ?
O3 O1 Yb1 6_5465 . 1_5565 87.9(5) 79.3(3) 105.7(6) ?
O3 O1 Yb1 6_5465 . 5_5465 45.4(3) 42.4(3) 46.8(3) ?
O3 O1 Yb1 6_5465 . 5_5565 137.4(6) 128.7(6) 155.5(7) ?
O3 O1 Yb1 6_5565 . 1_5565 87.9(5) 79.3(3) 105.7(6) ?
O3 O1 Yb1 6_5565 . 5_5465 137.4(6) 128.7(6) 155.5(7) ?
O3 O1 Yb1 6_5565 . 5_5565 45.4(3) 42.4(3) 46.8(3) ?
Yb1 O1 Yb1 1_5565 . 5_5465 106.9(4) 106.4(4) 107.8(3) ?
Yb1 O1 Yb1 1_5565 . 5_5565 106.9(4) 106.4(4) 107.8(3) ?

loop_
_geom_bond_atom_site_label_1
_geom_bond_atom_site_label_2
_geom_bond_site_ssg_symmetry_1
_geom_bond_site_ssg_symmetry_2
_geom_bond_distance_av
_geom_bond_distance_min
_geom_bond_distance_max
_geom_bond_publ_flag
K1 O1 . 1_5545 3.082(17) 2.85(2) 3.46(2) ?
K1 O1 . 5_4445 3.232(14) 3.021(18) 3.711(18) ?
K1 O1 . 5_4545 3.232(14) 3.021(18) 3.711(18) ?
K1 O1 . 2_5565 3.082(17) 2.85(2) 3.46(2) ?
K1 O1 . 6_5465 3.232(14) 3.021(18) 3.711(18) ?
K1 O1 . 6_5565 3.232(14) 3.021(18) 3.711(18) ?
K1 O2 . . 2.342(18) 2.04(2) 2.96(2) ?
K1 O2 . 2_5555 2.342(18) 2.04(2) 2.96(2) ?
K1 O2 . 3_5555 2.342(18) 2.04(2) 2.96(2) ?
K1 O2 . 4_5555 2.342(18) 2.04(2) 2.96(2) ?
K1 O3 . . 2.297(14) 2.09(2) 2.64(2) ?
K1 O3 . 2_5555 2.297(14) 2.09(2) 2.64(2) ?
K1 Yb1 . . 0 0 0 ?
Eu1 O1 . 1_5545 3.775(17) 3.46(2) 3.96(2) ?
Eu1 O1 . 5_4445 3.830(15) 3.380(18) 4.032(18) ?
Eu1 O1 . 5_4545 3.830(15) 3.380(18) 4.032(18) ?
Eu1 O1 . 2_5565 3.775(17) 3.46(2) 3.96(2) ?
Eu1 O1 . 6_5465 3.830(15) 3.380(18) 4.032(18) ?
Eu1 O1 . 6_5565 3.830(15) 3.380(18) 4.032(18) ?
Eu1 O2 . . 2.820(17) 2.21(2) 3.11(2) ?
Eu1 O2 . 2_5555 2.820(17) 2.21(2) 3.11(2) ?
Eu1 O2 . 3_5555 2.820(17) 2.21(2) 3.11(2) ?
Eu1 O2 . 4_5555 2.820(17) 2.21(2) 3.11(2) ?
Eu1 O3 . . 2.957(13) 2.639(19) 3.145(19) ?
Eu1 O3 . 2_5555 2.957(13) 2.639(19) 3.145(19) ?
Eu1 Yb1 . . 0 0 0 ?
K2 O1 . 2_6565 2.607(9) 2.588(11) 2.643(11) ?
K2 O2 . 1_6555 3.24(2) 2.99(3) 3.47(3) ?
K2 O2 . 5_5455 3.14(2) 2.92(2) 3.35(2) ?
K2 O2 . 2_6565 2.840(15) 2.62(2) 3.07(2) ?
K2 O2 . 3_6565 2.840(15) 2.62(2) 3.07(2) ?
K2 O2 . 4_6555 3.24(2) 2.99(3) 3.47(3) ?
K2 O2 . 8_5555 3.14(2) 2.92(2) 3.35(2) ?
K2 O3 . 5_5455 3.18(2) 2.92(4) 3.42(4) ?
K2 O3 . 5_5555 3.18(2) 2.92(4) 3.42(4) ?
K2 O3 . 2_6565 2.846(19) 2.63(3) 3.10(3) ?
Mo1 O1 . 1_5545 1.737(9) 1.719(10) 1.762(10) ?
Mo1 O1 . 2_6565 3.730(17) 3.14(2) 4.28(2) ?
Mo1 O1 . 6_5465 3.598(13) 3.154(18) 4.013(18) ?
Mo1 O1 . 6_5565 3.598(13) 3.154(18) 4.013(18) ?
Mo1 O2 . 5_5455 1.78(2) 1.67(3) 1.89(3) ?
Mo1 O2 . 8_5555 1.78(2) 1.67(3) 1.89(3) ?
Mo1 O3 . . 1.78(2) 1.74(3) 1.84(3) ?
Mo1 O3 . 2_6565 3.985(12) 3.398(18) 4.553(18) ?
O1 O1 . 2_6575 3.69(2) 2.59(3) 4.78(3) ?
O1 O1 . 6_5475 3.441(18) 2.52(2) 4.37(2) ?
O1 O1 . 6_5575 3.441(18) 2.52(2) 4.37(2) ?
O1 O2 . 5_5465 2.794(18) 2.21(2) 3.27(2) ?
O1 O2 . 2_5565 3.33(2) 2.82(3) 3.85(3) ?
O1 O2 . 6_5465 3.46(3) 2.72(3) 4.14(3) ?
O1 O2 . 3_5565 3.33(2) 2.82(3) 3.85(3) ?
O1 O2 . 7_5565 3.46(3) 2.72(3) 4.14(3) ?
O1 O2 . 8_5565 2.794(18) 2.21(2) 3.27(2) ?
O1 O3 . 1_5565 2.69(2) 2.09(3) 3.30(3) ?
O1 O3 . 6_5465 3.41(2) 2.70(4) 4.09(4) ?
O1 O3 . 6_5565 3.41(2) 2.70(4) 4.09(4) ?
O1 Yb1 . 1_5565 3.775(17) 3.46(2) 3.96(2) ?
O1 Yb1 . 5_5465 3.837(15) 3.388(18) 4.032(18) ?
O1 Yb1 . 5_5565 3.837(15) 3.388(18) 4.032(18) ?

loop_
_geom_hbond_atom_site_label_D
_geom_hbond_atom_site_label_H
_geom_hbond_atom_site_label_A
_geom_hbond_site_symmetry_D
_geom_hbond_site_symmetry_H
_geom_hbond_site_symmetry_A
_geom_hbond_distance_DH
_geom_hbond_distance_HA
_geom_hbond_distance_DA
_geom_hbond_angle_DHA
_geom_hbond_publ_flag
? ? ? ? ? ? ? ? ? ? ?

loop_
_geom_torsion_atom_site_label_1
_geom_torsion_atom_site_label_2
_geom_torsion_atom_site_label_3
_geom_torsion_atom_site_label_4
_geom_torsion_site_ssg_symmetry_1
_geom_torsion_site_ssg_symmetry_2
_geom_torsion_site_ssg_symmetry_3
_geom_torsion_site_ssg_symmetry_4
_geom_torsion_av
_geom_torsion_min
_geom_torsion_max
? ? ? ? ? ? ? ? ? ? ?

loop_
_restr_distance_atom_site_label_1
_restr_distance_site_symmetry_1
_restr_distance_atom_site_label_2
_restr_distance_site_symmetry_2
_restr_distance_target
_restr_distance_target_weight_param
? ? ? ? ? ?
